data_7049943
loop_
_publ_author_name
'Gallardo-Villagr\'an, Manuel'
'Vidal, Fernando'
'Palma, Pilar'
'Alvarez Gonz\'alez, Eleuterio'
'Chen, Eugene'
'Campora, Juan'
'Rodr\'iguez Delgado, Antonio'

_publ_section_title
;
 Aluminium (III) dialkyl 2,6-bisimino-4R-dihydropyridinates(-1): Selective
 Synthesis, Structure and Controlled Dimerization.
;
_journal_name_full 'Dalton Transactions'
_journal_paper_doi 10.1039/C9DT00847K
_journal_year 2019
_chemical_formula_moiety 'C76 H108 Al2 N6, C6 H14'
_chemical_formula_sum 'C82 H122 Al2 N6'
_chemical_formula_weight 1245.81
_space_group_crystal_system triclinic
_space_group_IT_number 2
_space_group_name_Hall '-P 1'
_space_group_name_H-M_alt 'P -1'
_symmetry_space_group_name_Hall '-P 1'
_symmetry_space_group_name_H-M 'P -1'
_atom_sites_solution_hydrogens mixed
_audit_creation_method SHELXL-2016/6
_audit_update_record
;
2019-02-21 deposited with the CCDC.    2019-05-03 downloaded from the CCDC.
;
_cell_angle_alpha 74.182(3)
_cell_angle_beta 76.401(3)
_cell_angle_gamma 75.500(4)
_cell_formula_units_Z 1
_cell_length_a 10.5741(14)
_cell_length_b 12.4548(16)
_cell_length_c 16.270(2)
_cell_measurement_reflns_used 1928
_cell_measurement_temperature 193(2)
_cell_measurement_theta_max 18.62
_cell_measurement_theta_min 2.39
_cell_volume 1963.6(4)
_computing_cell_refinement 'Bruker SAINT'
_computing_data_collection 'Bruker APEX2'
_computing_data_reduction 'Bruker SAINT'
_computing_molecular_graphics 'Bruker SHELXTL'
_computing_publication_material 'Bruker SHELXTL'
_computing_structure_refinement 'SHELXL-2016/6 (Sheldrick, 2016)'
_computing_structure_solution 'SHELXS-97 (Sheldrick, 2008)'
_diffrn_ambient_temperature 193(2)
_diffrn_detector_area_resol_mean 8.26
_diffrn_measured_fraction_theta_full 0.965
_diffrn_measured_fraction_theta_max 0.965
_diffrn_measurement_device_type
;
 Bruker-Nonius X8kappa APEX II CCD area detector
;
_diffrn_measurement_method 'phi and omega scans with narrow frames'
_diffrn_radiation_monochromator graphite
_diffrn_radiation_source 'fine-focus sealed tube'
_diffrn_radiation_type MoK\a
_diffrn_radiation_wavelength 0.71073
_diffrn_reflns_av_unetI/netI 0.0861
_diffrn_reflns_Laue_measured_fraction_full 0.965
_diffrn_reflns_Laue_measured_fraction_max 0.965
_diffrn_reflns_limit_h_max 12
_diffrn_reflns_limit_h_min -12
_diffrn_reflns_limit_k_max 14
_diffrn_reflns_limit_k_min -14
_diffrn_reflns_limit_l_max 19
_diffrn_reflns_limit_l_min 0
_diffrn_reflns_number 5872
_diffrn_reflns_point_group_measured_fraction_full 0.965
_diffrn_reflns_point_group_measured_fraction_max 0.965
_diffrn_reflns_theta_full 25.242
_diffrn_reflns_theta_max 25.250
_diffrn_reflns_theta_min 1.322
_exptl_absorpt_coefficient_mu 0.081
_exptl_absorpt_correction_T_max 0.7460
_exptl_absorpt_correction_T_min 0.6219
_exptl_absorpt_correction_type multi-scan
_exptl_absorpt_process_details
; 
program TWINABS, Bruker (2008/4). 
;
_exptl_crystal_colour pink
_exptl_crystal_density_diffrn 1.053
_exptl_crystal_description plate
_exptl_crystal_F_000 682
_exptl_crystal_size_max 0.200
_exptl_crystal_size_mid 0.100
_exptl_crystal_size_min 0.050
_refine_diff_density_max 0.426
_refine_diff_density_min -0.385
_refine_diff_density_rms 0.077
_refine_ls_extinction_method none
_refine_ls_goodness_of_fit_ref 1.062
_refine_ls_hydrogen_treatment constr
_refine_ls_matrix_type full
_refine_ls_number_parameters 419
_refine_ls_number_reflns 5872
_refine_ls_number_restraints 36
_refine_ls_restrained_S_all 1.070
_refine_ls_R_factor_all 0.1224
_refine_ls_R_factor_gt 0.0690
_refine_ls_shift/su_max 0.000
_refine_ls_shift/su_mean 0.000
_refine_ls_structure_factor_coef Fsqd
_refine_ls_weighting_details 'w=1/[\s^2^(Fo^2^)+(0.0958P)^2^+0.3096P] where P=(Fo^2^+2Fc^2^)/3'
_refine_ls_weighting_scheme calc
_refine_ls_wR_factor_gt 0.1571
_refine_ls_wR_factor_ref 0.1784
_reflns_Friedel_coverage 0.000
_reflns_number_gt 4055
_reflns_number_total 5872
_reflns_threshold_expression 'I > 2\s(I)'
_cod_data_source_file c9dt00847k2.cif
_cod_data_source_block 3_a
_cod_original_cell_volume 1963.7(5)
_cod_database_code 7049943
_shelx_shelxl_version_number 2016/6
_shelx_space_group_comment
; 
The symmetry employed for this shelxl refinement is uniquely defined 
by the following loop, which should always be used as a source of 
symmetry information in preference to the above space-group names. 
They are only intended as comments. 
;
_shelx_estimated_absorpt_t_min 0.984
_shelx_estimated_absorpt_t_max 0.996

loop_
_space_group_symop_operation_xyz
'x, y, z'
'-x, -y, -z'

loop_
_atom_site_label
_atom_site_type_symbol
_atom_site_fract_x
_atom_site_fract_y
_atom_site_fract_z
_atom_site_U_iso_or_equiv
_atom_site_adp_type
_atom_site_occupancy
_atom_site_site_symmetry_order
_atom_site_calc_flag
_atom_site_refinement_flags_posn
_atom_site_refinement_flags_adp
_atom_site_disorder_assembly
_atom_site_disorder_group
Al1 Al 0.77909(13) 0.37814(11) 0.26983(9) 0.0283(3) Uani 1 1 d . . . .
N1 N 0.9014(3) 0.2284(3) 0.2375(2) 0.0261(8) Uani 1 1 d . . . .
N2 N 0.8654(3) 0.4321(3) 0.1463(2) 0.0242(8) Uani 1 1 d . . . .
N3 N 0.7559(3) 0.5550(3) 0.2550(2) 0.0282(9) Uani 1 1 d . . . .
C1 C 0.9489(4) 0.2396(4) 0.1531(3) 0.0283(10) Uani 1 1 d . . . .
C2 C 0.9276(4) 0.3525(3) 0.1010(3) 0.0247(10) Uani 1 1 d . . . .
C3 C 0.9756(4) 0.3878(3) 0.0045(3) 0.0256(10) Uani 1 1 d . . . .
H3 H 0.975500 0.325709 -0.023606 0.031 Uiso 1 1 calc R U . .
C4 C 0.8783(4) 0.4961(3) -0.0313(3) 0.0251(10) Uani 1 1 d . . . .
H4 H 0.912432 0.522325 -0.094627 0.030 Uiso 1 1 calc R U . .
C5 C 0.8831(4) 0.5881(3) 0.0149(3) 0.0234(10) Uani 1 1 d . . . .
H5 H 0.819924 0.659791 -0.005778 0.028 Uiso 1 1 calc R U . .
C6 C 0.8390(4) 0.5430(3) 0.1114(3) 0.0264(10) Uani 1 1 d . . . .
C7 C 0.7773(4) 0.6113(4) 0.1738(3) 0.0271(10) Uani 1 1 d . . . .
C8 C 0.9423(5) 0.1230(4) 0.2967(3) 0.0282(10) Uani 1 1 d . . . .
C9 C 0.8545(5) 0.0466(4) 0.3329(3) 0.0348(11) Uani 1 1 d . . . .
C10 C 0.8959(5) -0.0528(4) 0.3906(3) 0.0463(14) Uani 1 1 d . . . .
H10 H 0.838064 -0.105254 0.414694 0.056 Uiso 1 1 calc R U . .
C11 C 1.0189(6) -0.0786(4) 0.4147(3) 0.0485(14) Uani 1 1 d . . . .
H11 H 1.044965 -0.147477 0.455054 0.058 Uiso 1 1 calc R U . .
C12 C 1.1033(5) -0.0028(4) 0.3790(3) 0.0440(13) Uani 1 1 d . . . .
H12 H 1.188021 -0.020248 0.395240 0.053 Uiso 1 1 calc R U . .
C13 C 1.0674(5) 0.0977(4) 0.3204(3) 0.0329(11) Uani 1 1 d . . . .
C14 C 0.7184(5) 0.0695(4) 0.3072(3) 0.0452(14) Uani 1 1 d . . . .
H14 H 0.704789 0.146429 0.267007 0.054 Uiso 1 1 calc R U . .
C15 C 0.7100(6) -0.0180(5) 0.2594(4) 0.0638(17) Uani 1 1 d . . . .
H15A H 0.712604 -0.092774 0.299725 0.096 Uiso 1 1 calc R U . .
H15B H 0.785195 -0.022431 0.211175 0.096 Uiso 1 1 calc R U . .
H15C H 0.626729 0.005163 0.236843 0.096 Uiso 1 1 calc R U . .
C16 C 0.6068(6) 0.0706(5) 0.3868(4) 0.0681(18) Uani 1 1 d . . . .
H16A H 0.613880 -0.005758 0.425012 0.102 Uiso 1 1 calc R U . .
H16B H 0.520575 0.093647 0.367932 0.102 Uiso 1 1 calc R U . .
H16C H 0.614566 0.124674 0.418416 0.102 Uiso 1 1 calc R U . .
C17 C 1.1653(5) 0.1786(4) 0.2849(3) 0.0448(13) Uani 1 1 d . . . .
H17 H 1.121772 0.248365 0.246262 0.054 Uiso 1 1 calc R U . .
C18 C 1.2917(6) 0.1256(6) 0.2311(4) 0.0709(19) Uani 1 1 d . . . .
H18A H 1.336690 0.057294 0.267854 0.106 Uiso 1 1 calc R U . .
H18B H 1.350526 0.180537 0.207728 0.106 Uiso 1 1 calc R U . .
H18C H 1.269400 0.104690 0.183157 0.106 Uiso 1 1 calc R U . .
C19 C 1.1987(6) 0.2146(5) 0.3574(4) 0.0679(18) Uani 1 1 d . . . .
H19A H 1.237547 0.147111 0.397829 0.102 Uiso 1 1 calc R U . .
H19B H 1.117630 0.254932 0.388462 0.102 Uiso 1 1 calc R U . .
H19C H 1.262509 0.265190 0.333094 0.102 Uiso 1 1 calc R U . .
C20 C 1.0212(5) 0.1418(4) 0.1125(3) 0.0367(12) Uani 1 1 d . . . .
H20A H 1.107399 0.157120 0.079135 0.055 Uiso 1 1 calc R U . .
H20B H 0.968641 0.132133 0.073763 0.055 Uiso 1 1 calc R U . .
H20C H 1.034817 0.072156 0.158089 0.055 Uiso 1 1 calc R U . .
C21 C 0.7388(4) 0.4764(4) -0.0212(3) 0.0335(11) Uani 1 1 d . . . .
H21A H 0.743583 0.408680 -0.043290 0.040 Uiso 1 1 calc R U . .
H21B H 0.698611 0.460780 0.041238 0.040 Uiso 1 1 calc R U . .
C22 C 0.6516(5) 0.5779(5) -0.0696(4) 0.0469(14) Uani 1 1 d . . . .
H22 H 0.673197 0.596251 -0.131152 0.056 Uiso 1 1 calc R U . .
C23 C 0.5482(6) 0.6425(5) -0.0325(5) 0.0712(19) Uani 1 1 d . . . .
H23A H 0.523679 0.626675 0.028980 0.085 Uiso 1 1 calc R U . .
H23B H 0.497793 0.705053 -0.067108 0.085 Uiso 1 1 calc R U . .
C24 C 0.7455(5) 0.7390(4) 0.1444(3) 0.0410(13) Uani 1 1 d . . . .
H24A H 0.665158 0.762213 0.118552 0.062 Uiso 1 1 calc R U . .
H24B H 0.819839 0.764930 0.101090 0.062 Uiso 1 1 calc R U . .
H24C H 0.730845 0.773140 0.194296 0.062 Uiso 1 1 calc R U . .
C25 C 0.7227(5) 0.6159(4) 0.3235(3) 0.0284(10) Uani 1 1 d . . . .
C26 C 0.8293(5) 0.6243(4) 0.3565(3) 0.0379(12) Uani 1 1 d . . . .
C27 C 0.8003(6) 0.6739(4) 0.4282(3) 0.0473(14) Uani 1 1 d . . . .
H27 H 0.870884 0.680792 0.452081 0.057 Uiso 1 1 calc R U . .
C28 C 0.6709(6) 0.7129(4) 0.4645(3) 0.0478(15) Uani 1 1 d . . . .
H28 H 0.652797 0.745491 0.513457 0.057 Uiso 1 1 calc R U . .
C29 C 0.5687(5) 0.7046(4) 0.4301(3) 0.0434(13) Uani 1 1 d . . . .
H29 H 0.479885 0.733228 0.454740 0.052 Uiso 1 1 calc R U . .
C30 C 0.5923(5) 0.6549(4) 0.3593(3) 0.0342(12) Uani 1 1 d . . . .
C31 C 0.9719(6) 0.5840(6) 0.3165(4) 0.0632(17) Uani 1 1 d . . . .
H31 H 0.971801 0.529294 0.281565 0.076 Uiso 1 1 calc R U . .
C32 C 1.0306(6) 0.6820(7) 0.2547(5) 0.092(2) Uani 1 1 d . . . .
H32A H 1.033870 0.736671 0.287189 0.139 Uiso 1 1 calc R U . .
H32B H 0.975245 0.719885 0.210388 0.139 Uiso 1 1 calc R U . .
H32C H 1.120655 0.652701 0.226679 0.139 Uiso 1 1 calc R U . .
C33 C 1.0618(6) 0.5227(6) 0.3816(5) 0.087(2) Uani 1 1 d . . . .
H33A H 1.146214 0.485001 0.351976 0.131 Uiso 1 1 calc R U . .
H33B H 1.019204 0.465596 0.426192 0.131 Uiso 1 1 calc R U . .
H33C H 1.078477 0.577646 0.408958 0.131 Uiso 1 1 calc R U . .
C34 C 0.4776(5) 0.6440(5) 0.3231(4) 0.0512(15) Uani 1 1 d . . . .
H34 H 0.515039 0.619493 0.267155 0.061 Uiso 1 1 calc R U . .
C35 C 0.3785(7) 0.7585(6) 0.3036(5) 0.103(3) Uani 1 1 d . . . .
H35A H 0.333253 0.780451 0.358259 0.154 Uiso 1 1 calc R U . .
H35B H 0.312820 0.750216 0.273364 0.154 Uiso 1 1 calc R U . .
H35C H 0.426727 0.817451 0.266942 0.154 Uiso 1 1 calc R U . .
C36 C 0.4075(6) 0.5518(6) 0.3852(4) 0.086(2) Uani 1 1 d . . . .
H36A H 0.374230 0.571547 0.441746 0.129 Uiso 1 1 calc R U . .
H36B H 0.470343 0.478588 0.392077 0.129 Uiso 1 1 calc R U . .
H36C H 0.333062 0.545926 0.361477 0.129 Uiso 1 1 calc R U . .
C37 C 0.6072(5) 0.3706(4) 0.2435(3) 0.0417(12) Uani 1 1 d . . . .
H37A H 0.555030 0.330834 0.295868 0.063 Uiso 1 1 calc R U . .
H37B H 0.624389 0.329223 0.197435 0.063 Uiso 1 1 calc R U . .
H37C H 0.557636 0.447925 0.224367 0.063 Uiso 1 1 calc R U . .
C38 C 0.8067(5) 0.3349(4) 0.3914(3) 0.0392(12) Uani 1 1 d . . . .
H38A H 0.900694 0.327910 0.392467 0.059 Uiso 1 1 calc R U . .
H38B H 0.780049 0.261837 0.420096 0.059 Uiso 1 1 calc R U . .
H38C H 0.752938 0.393537 0.421949 0.059 Uiso 1 1 calc R U . .
C39 C 0.7482(10) 0.1113(10) 0.9782(8) 0.179(4) Uani 1 1 d D U A -1
H39A H 0.707844 0.163670 1.016764 0.269 Uiso 1 1 d R U A -1
H39B H 0.807275 0.147764 0.928162 0.269 Uiso 1 1 d R U A -1
H39C H 0.799316 0.041742 1.009785 0.269 Uiso 1 1 d R U A -1
C40 C 0.6413(12) 0.0820(11) 0.9475(6) 0.190(4) Uani 1 1 d D U A -1
H40A H 0.683470 0.034330 0.904770 0.228 Uiso 1 1 d R U A -1
H40B H 0.588972 0.153098 0.916977 0.228 Uiso 1 1 d R U A -1
C41 C 0.5479(11) 0.0196(11) 1.0161(9) 0.185(4) Uani 1 1 d D U A -1
H41A H 0.576700 -0.062508 1.019850 0.278 Uiso 1 1 d R U A -1
H41B H 0.548358 0.035824 1.071684 0.278 Uiso 1 1 d R U A -1

loop_
_atom_site_aniso_label
_atom_site_aniso_U_11
_atom_site_aniso_U_22
_atom_site_aniso_U_33
_atom_site_aniso_U_23
_atom_site_aniso_U_13
_atom_site_aniso_U_12
Al1 0.0288(7) 0.0239(7) 0.0287(8) -0.0056(6) -0.0011(6) -0.0031(6)
N1 0.027(2) 0.0184(18) 0.030(2) -0.0029(16) -0.0039(16) -0.0028(16)
N2 0.0195(19) 0.023(2) 0.029(2) -0.0084(17) -0.0049(15) 0.0011(15)
N3 0.029(2) 0.025(2) 0.028(2) -0.0083(17) -0.0006(16) -0.0029(16)
C1 0.024(2) 0.024(2) 0.036(3) -0.008(2) -0.006(2) 0.0005(19)
C2 0.024(2) 0.021(2) 0.028(2) -0.0059(19) -0.0030(19) -0.0028(19)
C3 0.032(3) 0.016(2) 0.028(3) -0.0056(18) -0.0087(19) 0.0005(19)
C4 0.024(3) 0.024(2) 0.026(2) -0.0023(19) -0.0046(18) -0.006(2)
C5 0.027(2) 0.015(2) 0.024(2) -0.0014(18) -0.0014(18) -0.0028(18)
C6 0.029(3) 0.020(2) 0.028(2) -0.003(2) -0.0063(19) -0.0029(19)
C7 0.020(2) 0.024(2) 0.036(3) -0.005(2) -0.0009(19) -0.0062(19)
C8 0.034(3) 0.019(2) 0.028(2) -0.0054(19) -0.0029(19) -0.001(2)
C9 0.043(3) 0.025(3) 0.033(3) -0.004(2) -0.003(2) -0.008(2)
C10 0.047(3) 0.027(3) 0.059(4) 0.001(3) -0.005(3) -0.011(2)
C11 0.061(4) 0.031(3) 0.047(3) 0.009(2) -0.014(3) -0.013(3)
C12 0.041(3) 0.032(3) 0.053(3) -0.001(3) -0.022(3) 0.006(2)
C13 0.036(3) 0.026(3) 0.033(3) -0.007(2) -0.004(2) -0.001(2)
C14 0.049(3) 0.030(3) 0.054(3) 0.004(2) -0.013(3) -0.015(3)
C15 0.071(4) 0.059(4) 0.069(4) -0.006(3) -0.023(3) -0.026(3)
C16 0.042(3) 0.071(4) 0.086(5) -0.021(4) 0.005(3) -0.016(3)
C17 0.038(3) 0.038(3) 0.054(3) 0.005(3) -0.015(3) -0.011(2)
C18 0.048(4) 0.094(5) 0.066(4) -0.014(4) 0.008(3) -0.028(4)
C19 0.055(4) 0.057(4) 0.097(5) -0.022(4) -0.012(4) -0.015(3)
C20 0.049(3) 0.024(2) 0.036(3) -0.006(2) -0.007(2) -0.006(2)
C21 0.033(3) 0.033(3) 0.034(3) -0.006(2) -0.006(2) -0.007(2)
C22 0.031(3) 0.052(3) 0.055(3) 0.001(3) -0.017(3) -0.008(3)
C23 0.050(4) 0.055(4) 0.101(5) -0.006(4) -0.023(4) -0.003(3)
C24 0.054(3) 0.024(3) 0.039(3) -0.010(2) -0.002(2) 0.001(2)
C25 0.037(3) 0.021(2) 0.025(2) -0.0080(19) -0.002(2) -0.002(2)
C26 0.043(3) 0.028(3) 0.044(3) -0.015(2) -0.009(2) 0.000(2)
C27 0.059(4) 0.038(3) 0.056(4) -0.017(3) -0.022(3) -0.011(3)
C28 0.079(4) 0.035(3) 0.031(3) -0.015(2) -0.005(3) -0.011(3)
C29 0.044(3) 0.041(3) 0.043(3) -0.018(3) 0.012(3) -0.013(3)
C30 0.037(3) 0.034(3) 0.029(3) -0.011(2) 0.003(2) -0.009(2)
C31 0.039(3) 0.080(4) 0.089(5) -0.052(4) -0.018(3) -0.003(3)
C32 0.047(4) 0.131(7) 0.091(6) -0.024(5) -0.001(4) -0.014(4)
C33 0.064(5) 0.080(5) 0.130(7) -0.033(5) -0.047(5) 0.003(4)
C34 0.026(3) 0.065(4) 0.069(4) -0.040(3) 0.003(3) -0.003(3)
C35 0.059(5) 0.100(6) 0.164(8) -0.079(6) -0.049(5) 0.037(4)
C36 0.059(4) 0.129(6) 0.093(5) -0.050(5) 0.023(4) -0.065(5)
C37 0.036(3) 0.035(3) 0.053(3) -0.008(2) -0.005(2) -0.009(2)
C38 0.047(3) 0.030(3) 0.034(3) -0.006(2) -0.004(2) 0.001(2)
C39 0.188(6) 0.169(6) 0.185(7) -0.077(6) -0.043(5) 0.007(5)
C40 0.196(5) 0.186(5) 0.190(5) -0.060(4) -0.038(4) -0.018(4)
C41 0.196(7) 0.173(7) 0.179(7) -0.056(5) -0.037(5) -0.003(5)

loop_
_atom_type_symbol
_atom_type_description
_atom_type_scat_dispersion_real
_atom_type_scat_dispersion_imag
_atom_type_scat_source
C C 0.0033 0.0016 'International Tables Vol C Tables 4.2.6.8 and 6.1.1.4'
H H 0.0000 0.0000 'International Tables Vol C Tables 4.2.6.8 and 6.1.1.4'
N N 0.0061 0.0033 'International Tables Vol C Tables 4.2.6.8 and 6.1.1.4'
Al Al 0.0645 0.0514 'International Tables Vol C Tables 4.2.6.8 and 6.1.1.4'

loop_
_geom_angle_atom_site_label_1
_geom_angle_atom_site_label_2
_geom_angle_atom_site_label_3
_geom_angle
_geom_angle_site_symmetry_1
_geom_angle_site_symmetry_3
C38 Al1 C37 119.7(2) . .
C38 Al1 N2 143.83(18) . .
C37 Al1 N2 96.45(18) . .
C38 Al1 N3 96.19(18) . .
C37 Al1 N3 100.68(18) . .
N2 Al1 N3 76.10(14) . .
C38 Al1 N1 94.59(17) . .
C37 Al1 N1 101.07(18) . .
N2 Al1 N1 76.65(14) . .
N3 Al1 N1 146.69(15) . .
C1 N1 C8 119.4(3) . .
C1 N1 Al1 113.6(3) . .
C8 N1 Al1 126.9(3) . .
C6 N2 C2 124.2(4) . .
C6 N2 Al1 117.5(3) . .
C2 N2 Al1 117.3(3) . .
C7 N3 C25 119.4(4) . .
C7 N3 Al1 113.8(3) . .
C25 N3 Al1 126.8(3) . .
N1 C1 C2 116.0(4) . .
N1 C1 C20 123.6(4) . .
C2 C1 C20 120.4(4) . .
N2 C2 C1 114.0(4) . .
N2 C2 C3 119.8(4) . .
C1 C2 C3 126.1(4) . .
C2 C3 C5 110.9(3) . 2_765
C2 C3 C4 107.7(3) . .
C5 C3 C4 110.0(3) 2_765 .
C2 C3 H3 109.4 . .
C5 C3 H3 109.4 2_765 .
C4 C3 H3 109.4 . .
C21 C4 C3 113.1(3) . .
C21 C4 C5 112.9(3) . .
C3 C4 C5 106.7(3) . .
C21 C4 H4 108.0 . .
C3 C4 H4 108.0 . .
C5 C4 H4 108.0 . .
C6 C5 C3 111.1(3) . 2_765
C6 C5 C4 106.9(3) . .
C3 C5 C4 110.6(3) 2_765 .
C6 C5 H5 109.4 . .
C3 C5 H5 109.4 2_765 .
C4 C5 H5 109.4 . .
N2 C6 C7 113.7(4) . .
N2 C6 C5 120.4(4) . .
C7 C6 C5 125.6(4) . .
N3 C7 C6 115.6(4) . .
N3 C7 C24 124.5(4) . .
C6 C7 C24 119.9(4) . .
C13 C8 C9 120.2(4) . .
C13 C8 N1 120.0(4) . .
C9 C8 N1 119.7(4) . .
C10 C9 C8 118.3(5) . .
C10 C9 C14 119.7(4) . .
C8 C9 C14 121.9(4) . .
C9 C10 C11 122.1(5) . .
C9 C10 H10 119.0 . .
C11 C10 H10 119.0 . .
C12 C11 C10 118.9(5) . .
C12 C11 H11 120.6 . .
C10 C11 H11 120.6 . .
C11 C12 C13 121.5(5) . .
C11 C12 H12 119.2 . .
C13 C12 H12 119.2 . .
C12 C13 C8 119.0(4) . .
C12 C13 C17 118.5(4) . .
C8 C13 C17 122.5(4) . .
C9 C14 C16 111.2(5) . .
C9 C14 C15 111.6(4) . .
C16 C14 C15 109.8(5) . .
C9 C14 H14 108.0 . .
C16 C14 H14 108.0 . .
C15 C14 H14 108.0 . .
C14 C15 H15A 109.5 . .
C14 C15 H15B 109.5 . .
H15A C15 H15B 109.5 . .
C14 C15 H15C 109.5 . .
H15A C15 H15C 109.5 . .
H15B C15 H15C 109.5 . .
C14 C16 H16A 109.5 . .
C14 C16 H16B 109.5 . .
H16A C16 H16B 109.5 . .
C14 C16 H16C 109.5 . .
H16A C16 H16C 109.5 . .
H16B C16 H16C 109.5 . .
C19 C17 C18 110.0(5) . .
C19 C17 C13 111.1(4) . .
C18 C17 C13 111.7(4) . .
C19 C17 H17 108.0 . .
C18 C17 H17 108.0 . .
C13 C17 H17 108.0 . .
C17 C18 H18A 109.5 . .
C17 C18 H18B 109.5 . .
H18A C18 H18B 109.5 . .
C17 C18 H18C 109.5 . .
H18A C18 H18C 109.5 . .
H18B C18 H18C 109.5 . .
C17 C19 H19A 109.5 . .
C17 C19 H19B 109.5 . .
H19A C19 H19B 109.5 . .
C17 C19 H19C 109.5 . .
H19A C19 H19C 109.5 . .
H19B C19 H19C 109.5 . .
C1 C20 H20A 109.5 . .
C1 C20 H20B 109.5 . .
H20A C20 H20B 109.5 . .
C1 C20 H20C 109.5 . .
H20A C20 H20C 109.5 . .
H20B C20 H20C 109.5 . .
C22 C21 C4 111.9(4) . .
C22 C21 H21A 109.2 . .
C4 C21 H21A 109.2 . .
C22 C21 H21B 109.2 . .
C4 C21 H21B 109.2 . .
H21A C21 H21B 107.9 . .
C23 C22 C21 124.6(5) . .
C23 C22 H22 117.7 . .
C21 C22 H22 117.7 . .
C22 C23 H23A 120.0 . .
C22 C23 H23B 120.0 . .
H23A C23 H23B 120.0 . .
C7 C24 H24A 109.5 . .
C7 C24 H24B 109.5 . .
H24A C24 H24B 109.5 . .
C7 C24 H24C 109.5 . .
H24A C24 H24C 109.5 . .
H24B C24 H24C 109.5 . .
C30 C25 C26 121.9(4) . .
C30 C25 N3 121.8(4) . .
C26 C25 N3 116.0(4) . .
C25 C26 C27 117.6(5) . .
C25 C26 C31 122.1(4) . .
C27 C26 C31 120.3(5) . .
C28 C27 C26 121.0(5) . .
C28 C27 H27 119.5 . .
C26 C27 H27 119.5 . .
C29 C28 C27 120.0(5) . .
C29 C28 H28 120.0 . .
C27 C28 H28 120.0 . .
C28 C29 C30 121.2(5) . .
C28 C29 H29 119.4 . .
C30 C29 H29 119.4 . .
C25 C30 C29 118.2(5) . .
C25 C30 C34 121.2(4) . .
C29 C30 C34 120.5(4) . .
C32 C31 C26 111.2(5) . .
C32 C31 C33 108.9(6) . .
C26 C31 C33 114.4(5) . .
C32 C31 H31 107.3 . .
C26 C31 H31 107.3 . .
C33 C31 H31 107.3 . .
C31 C32 H32A 109.5 . .
C31 C32 H32B 109.5 . .
H32A C32 H32B 109.5 . .
C31 C32 H32C 109.5 . .
H32A C32 H32C 109.5 . .
H32B C32 H32C 109.5 . .
C31 C33 H33A 109.5 . .
C31 C33 H33B 109.5 . .
H33A C33 H33B 109.5 . .
C31 C33 H33C 109.5 . .
H33A C33 H33C 109.5 . .
H33B C33 H33C 109.5 . .
C30 C34 C36 110.1(5) . .
C30 C34 C35 112.1(5) . .
C36 C34 C35 111.0(5) . .
C30 C34 H34 107.8 . .
C36 C34 H34 107.8 . .
C35 C34 H34 107.8 . .
C34 C35 H35A 109.5 . .
C34 C35 H35B 109.5 . .
H35A C35 H35B 109.5 . .
C34 C35 H35C 109.5 . .
H35A C35 H35C 109.5 . .
H35B C35 H35C 109.5 . .
C34 C36 H36A 109.5 . .
C34 C36 H36B 109.5 . .
H36A C36 H36B 109.5 . .
C34 C36 H36C 109.5 . .
H36A C36 H36C 109.5 . .
H36B C36 H36C 109.5 . .
Al1 C37 H37A 109.5 . .
Al1 C37 H37B 109.5 . .
H37A C37 H37B 109.5 . .
Al1 C37 H37C 109.5 . .
H37A C37 H37C 109.5 . .
H37B C37 H37C 109.5 . .
Al1 C38 H38A 109.5 . .
Al1 C38 H38B 109.5 . .
H38A C38 H38B 109.5 . .
Al1 C38 H38C 109.5 . .
H38A C38 H38C 109.5 . .
H38B C38 H38C 109.5 . .
C40 C39 H39A 109.3 . .
C40 C39 H39B 109.5 . .
H39A C39 H39B 109.5 . .
C40 C39 H39C 109.6 . .
H39A C39 H39C 109.5 . .
H39B C39 H39C 109.5 . .
C41 C40 C39 115.7(5) . .
C41 C40 H40A 107.8 . .
C39 C40 H40A 108.5 . .
C41 C40 H40B 108.3 . .
C39 C40 H40B 108.7 . .
H40A C40 H40B 107.6 . .
C40 C41 H41A 109.9 . .
C40 C41 H41B 108.3 . .
H41A C41 H41B 109.5 . .

loop_
_geom_bond_atom_site_label_1
_geom_bond_atom_site_label_2
_geom_bond_distance
_geom_bond_site_symmetry_2
Al1 C38 1.975(5) .
Al1 C37 1.992(5) .
Al1 N2 2.009(4) .
Al1 N3 2.106(4) .
Al1 N1 2.106(4) .
N1 C1 1.329(5) .
N1 C8 1.436(5) .
N2 C6 1.327(5) .
N2 C2 1.342(5) .
N3 C7 1.313(5) .
N3 C25 1.443(5) .
C1 C2 1.423(6) .
C1 C20 1.496(6) .
C2 C3 1.510(6) .
C3 C5 1.541(6) 2_765
C3 C4 1.541(6) .
C3 H3 1.0000 .
C4 C21 1.519(6) .
C4 C5 1.547(6) .
C4 H4 1.0000 .
C5 C6 1.518(6) .
C5 H5 1.0000 .
C6 C7 1.436(6) .
C7 C24 1.505(6) .
C8 C13 1.401(6) .
C8 C9 1.411(6) .
C9 C10 1.376(6) .
C9 C14 1.530(7) .
C10 C11 1.382(7) .
C10 H10 0.9500 .
C11 C12 1.380(7) .
C11 H11 0.9500 .
C12 C13 1.379(6) .
C12 H12 0.9500 .
C13 C17 1.531(7) .
C14 C16 1.534(7) .
C14 C15 1.531(7) .
C14 H14 1.0000 .
C15 H15A 0.9800 .
C15 H15B 0.9800 .
C15 H15C 0.9800 .
C16 H16A 0.9800 .
C16 H16B 0.9800 .
C16 H16C 0.9800 .
C17 C19 1.511(8) .
C17 C18 1.520(8) .
C17 H17 1.0000 .
C18 H18A 0.9800 .
C18 H18B 0.9800 .
C18 H18C 0.9800 .
C19 H19A 0.9800 .
C19 H19B 0.9800 .
C19 H19C 0.9800 .
C20 H20A 0.9800 .
C20 H20B 0.9800 .
C20 H20C 0.9800 .
C21 C22 1.511(6) .
C21 H21A 0.9900 .
C21 H21B 0.9900 .
C22 C23 1.311(8) .
C22 H22 0.9500 .
C23 H23A 0.9500 .
C23 H23B 0.9500 .
C24 H24A 0.9800 .
C24 H24B 0.9800 .
C24 H24C 0.9800 .
C25 C30 1.385(6) .
C25 C26 1.395(7) .
C26 C27 1.402(7) .
C26 C31 1.511(7) .
C27 C28 1.379(8) .
C27 H27 0.9500 .
C28 C29 1.365(7) .
C28 H28 0.9500 .
C29 C30 1.396(6) .
C29 H29 0.9500 .
C30 C34 1.516(7) .
C31 C32 1.517(9) .
C31 C33 1.510(8) .
C31 H31 1.0000 .
C32 H32A 0.9800 .
C32 H32B 0.9800 .
C32 H32C 0.9800 .
C33 H33A 0.9800 .
C33 H33B 0.9800 .
C33 H33C 0.9800 .
C34 C36 1.526(8) .
C34 C35 1.547(8) .
C34 H34 1.0000 .
C35 H35A 0.9800 .
C35 H35B 0.9800 .
C35 H35C 0.9800 .
C36 H36A 0.9800 .
C36 H36B 0.9800 .
C36 H36C 0.9800 .
C37 H37A 0.9800 .
C37 H37B 0.9800 .
C37 H37C 0.9800 .
C38 H38A 0.9800 .
C38 H38B 0.9800 .
C38 H38C 0.9800 .
C39 C40 1.494(5) .
C39 H39A 0.9801 .
C39 H39B 0.9801 .
C39 H39C 0.9800 .
C40 C41 1.490(5) .
C40 H40A 0.9901 .
C40 H40B 0.9900 .
C41 H41A 0.9801 .
C41 H41B 0.9800 .

loop_
_geom_torsion_atom_site_label_1
_geom_torsion_atom_site_label_2
_geom_torsion_atom_site_label_3
_geom_torsion_atom_site_label_4
_geom_torsion
_geom_torsion_site_symmetry_1
_geom_torsion_site_symmetry_4
C8 N1 C1 C2 -166.7(4) . .
Al1 N1 C1 C2 9.4(5) . .
C8 N1 C1 C20 13.1(6) . .
Al1 N1 C1 C20 -170.7(3) . .
C6 N2 C2 C1 177.9(4) . .
Al1 N2 C2 C1 -13.4(5) . .
C6 N2 C2 C3 1.8(6) . .
Al1 N2 C2 C3 170.4(3) . .
N1 C1 C2 N2 2.0(6) . .
C20 C1 C2 N2 -177.9(4) . .
N1 C1 C2 C3 177.9(4) . .
C20 C1 C2 C3 -2.0(7) . .
N2 C2 C3 C5 88.1(4) . 2_765
C1 C2 C3 C5 -87.6(5) . 2_765
N2 C2 C3 C4 -32.3(5) . .
C1 C2 C3 C4 152.0(4) . .
C2 C3 C4 C21 -63.7(4) . .
C5 C3 C4 C21 175.3(3) 2_765 .
C2 C3 C4 C5 61.0(4) . .
C5 C3 C4 C5 -60.0(4) 2_765 .
C21 C4 C5 C6 64.1(4) . .
C3 C4 C5 C6 -60.7(4) . .
C21 C4 C5 C3 -174.8(3) . 2_765
C3 C4 C5 C3 60.4(4) . 2_765
C2 N2 C6 C7 -177.2(4) . .
Al1 N2 C6 C7 14.1(5) . .
C2 N2 C6 C5 -1.9(6) . .
Al1 N2 C6 C5 -170.6(3) . .
C3 C5 C6 N2 -88.5(5) 2_765 .
C4 C5 C6 N2 32.3(5) . .
C3 C5 C6 C7 86.3(5) 2_765 .
C4 C5 C6 C7 -153.0(4) . .
C25 N3 C7 C6 166.1(4) . .
Al1 N3 C7 C6 -12.7(5) . .
C25 N3 C7 C24 -12.0(7) . .
Al1 N3 C7 C24 169.3(4) . .
N2 C6 C7 N3 -0.2(6) . .
C5 C6 C7 N3 -175.3(4) . .
N2 C6 C7 C24 177.9(4) . .
C5 C6 C7 C24 2.9(7) . .
C1 N1 C8 C13 77.4(5) . .
Al1 N1 C8 C13 -98.2(4) . .
C1 N1 C8 C9 -104.5(5) . .
Al1 N1 C8 C9 79.8(5) . .
C13 C8 C9 C10 -0.8(7) . .
N1 C8 C9 C10 -178.8(4) . .
C13 C8 C9 C14 -178.5(4) . .
N1 C8 C9 C14 3.4(6) . .
C8 C9 C10 C11 0.9(8) . .
C14 C9 C10 C11 178.7(5) . .
C9 C10 C11 C12 -0.6(8) . .
C10 C11 C12 C13 0.1(8) . .
C11 C12 C13 C8 0.0(7) . .
C11 C12 C13 C17 178.9(5) . .
C9 C8 C13 C12 0.3(7) . .
N1 C8 C13 C12 178.4(4) . .
C9 C8 C13 C17 -178.5(4) . .
N1 C8 C13 C17 -0.5(6) . .
C10 C9 C14 C16 59.4(6) . .
C8 C9 C14 C16 -122.8(5) . .
C10 C9 C14 C15 -63.6(6) . .
C8 C9 C14 C15 114.2(5) . .
C12 C13 C17 C19 -58.7(6) . .
C8 C13 C17 C19 120.2(5) . .
C12 C13 C17 C18 64.6(6) . .
C8 C13 C17 C18 -116.6(5) . .
C3 C4 C21 C22 -170.6(4) . .
C5 C4 C21 C22 68.2(5) . .
C4 C21 C22 C23 -113.5(6) . .
C7 N3 C25 C30 93.8(5) . .
Al1 N3 C25 C30 -87.6(5) . .
C7 N3 C25 C26 -91.6(5) . .
Al1 N3 C25 C26 87.0(5) . .
C30 C25 C26 C27 0.2(7) . .
N3 C25 C26 C27 -174.4(4) . .
C30 C25 C26 C31 -178.7(5) . .
N3 C25 C26 C31 6.6(7) . .
C25 C26 C27 C28 0.0(7) . .
C31 C26 C27 C28 178.9(5) . .
C26 C27 C28 C29 -0.7(8) . .
C27 C28 C29 C30 1.4(8) . .
C26 C25 C30 C29 0.4(7) . .
N3 C25 C30 C29 174.8(4) . .
C26 C25 C30 C34 -179.4(4) . .
N3 C25 C30 C34 -5.1(7) . .
C28 C29 C30 C25 -1.2(7) . .
C28 C29 C30 C34 178.6(5) . .
C25 C26 C31 C32 97.0(6) . .
C27 C26 C31 C32 -81.9(6) . .
C25 C26 C31 C33 -139.1(5) . .
C27 C26 C31 C33 42.0(8) . .
C25 C30 C34 C36 107.2(5) . .
C29 C30 C34 C36 -72.6(6) . .
C25 C30 C34 C35 -128.6(6) . .
C29 C30 C34 C35 51.6(7) . .
